data_7012168
loop_
_publ_author_name
'Li, Yat'
'Wong, Wing-Tak'

_publ_section_title
;
 Tetraosmium carbonyl clusters containing &#x00B5;-NH2 amido ligands:
 syntheses, crystal structures and reactivities
;
_journal_issue 3
_journal_name_full 'Dalton Transactions'
_journal_page_first 398
_journal_paper_doi 10.1039/b208321c
_journal_year 2003
_chemical_formula_moiety 'C11 H6 Br N O11 Os4 '
_chemical_formula_sum 'C11 H6 Br N O11 Os4'
_chemical_formula_weight 1168.87
_space_group_IT_number 2
_symmetry_cell_setting triclinic
_symmetry_Int_Tables_number 2
_symmetry_space_group_name_Hall '-P 1'
_symmetry_space_group_name_H-M 'P -1'
_audit_creation_date 'Sun Oct 13 16:22:22 2002'
_audit_creation_method 'from TEXRAY.INF file'
_cell_angle_alpha 91.88(1)
_cell_angle_beta 102.76(1)
_cell_angle_gamma 113.96(1)
_cell_formula_units_Z 2
_cell_length_a 8.5990(8)
_cell_length_b 9.6870(8)
_cell_length_c 14.047(1)
_cell_measurement_reflns_used 0
_cell_measurement_temperature 298.2
_cell_measurement_theta_max 0.0
_cell_measurement_theta_min 0.0
_cell_volume 1032.96(18)
_computing_cell_refinement 'SMART (Bruker, 1996)'
_computing_data_collection 'SMART (Bruker, 1996)'
_computing_data_reduction 'SAINT+ (Bruker, 1999)'
_computing_publication_material 'teXsan (MSC, 1992)'
_computing_structure_refinement 'teXsan (MSC, 1992)'
_computing_structure_solution 'SIR88 (Burla, 1989)'
_diffrn_ambient_temperature 298.2
_diffrn_measured_fraction_theta_full 27
_diffrn_measured_fraction_theta_max 27
_diffrn_measurement_device 'Bruker SMART 1K CCD Detector'
_diffrn_measurement_method '\w and \f scans'
_diffrn_orient_matrix_UB_11 0.00000
_diffrn_orient_matrix_UB_12 0.00000
_diffrn_orient_matrix_UB_13 0.00000
_diffrn_orient_matrix_UB_21 0.00000
_diffrn_orient_matrix_UB_22 0.00000
_diffrn_orient_matrix_UB_23 0.00000
_diffrn_orient_matrix_UB_31 0.00000
_diffrn_orient_matrix_UB_32 0.00000
_diffrn_orient_matrix_UB_33 0.00000
_diffrn_radiation_detector 'Bruker SMART 1K CCD Detector'
_diffrn_radiation_monochromator graphite
_diffrn_radiation_source 'X-ray tube'
_diffrn_radiation_type MoK\a
_diffrn_radiation_wavelength 0.7107
_diffrn_reflns_av_R_equivalents 0.058
_diffrn_reflns_limit_h_max 11
_diffrn_reflns_limit_h_min -10
_diffrn_reflns_limit_k_max 12
_diffrn_reflns_limit_k_min -12
_diffrn_reflns_limit_l_max 12
_diffrn_reflns_limit_l_min -18
_diffrn_reflns_number 6315
_diffrn_reflns_reduction_process 'SAINT+ (Bruker, 1999)'
_diffrn_reflns_theta_full 27
_diffrn_reflns_theta_max 27
_diffrn_reflns_theta_min 2.5
_diffrn_standards_decay_% 0.00
_diffrn_standards_interval_count 0
_diffrn_standards_number 0
_exptl_absorpt_coefficient_mu 26.499
_exptl_absorpt_correction_T_max 0.160
_exptl_absorpt_correction_T_min 0.073
_exptl_absorpt_correction_type multi-scan
_exptl_absorpt_process_details SADABS
_exptl_crystal_colour yellow
_exptl_crystal_density_diffrn 3.758
_exptl_crystal_density_method 'not measured'
_exptl_crystal_description needle
_exptl_crystal_F_000 1012.00
_exptl_crystal_size_max 0.320
_exptl_crystal_size_mid 0.090
_exptl_crystal_size_min 0.070
_refine_diff_density_max 4.74
_refine_diff_density_min -4.39
_refine_ls_extinction_method none
_refine_ls_goodness_of_fit_ref 2.577
_refine_ls_hydrogen_treatment constr
_refine_ls_matrix_type full
_refine_ls_number_parameters 213
_refine_ls_number_reflns 3673
_refine_ls_number_restraints 0
_refine_ls_R_factor_gt 0.0784
_refine_ls_shift/su_max 0.0261
_refine_ls_structure_factor_coef F
_refine_ls_weighting_scheme sigma
_refine_ls_wR_factor_ref 0.0942
_reflns_number_gt 3673
_reflns_number_total 4444
_reflns_threshold_expression I>\1.5\s(I)
_cod_data_source_file b208321c.txt
_cod_data_source_block wt0390w_Yat080_compound_4b
_cod_depositor_comments
;
The following automatic conversions were performed:

'_atom_site_thermal_displace_type' tag value 'Uij' was replaced with
'Uani' value 34 times.

Automatic conversion script
Id: cif_fix_values 1646 2011-03-28 12:23:43Z adriana 
;
_cod_original_cell_volume 1033.0(2)
_cod_original_sg_symbol_H-M 'P -1       '
_cod_original_formula_sum 'C11 H6 Br N O11 Os4 '
_cod_database_code 7012168

loop_
_symmetry_equiv_pos_as_xyz
'   +x,   +y,   +z'
'   -x,   -y,   -z'

loop_
_atom_site_aniso_label
_atom_site_aniso_U_11
_atom_site_aniso_U_22
_atom_site_aniso_U_33
_atom_site_aniso_U_12
_atom_site_aniso_U_13
_atom_site_aniso_U_23
Os(1) 0.0379(3) 0.0318(3) 0.0202(3) 0.0194(3) 0.0037(2) 0.0030(2)
Os(2) 0.0379(3) 0.0235(3) 0.0248(3) 0.0183(2) 0.0071(2) 0.0042(2)
Os(3) 0.0324(3) 0.0265(3) 0.0256(3) 0.0120(2) 0.0092(2) 0.0035(2)
Os(4) 0.0315(3) 0.0235(3) 0.0293(3) 0.0146(2) 0.0084(2) 0.0065(2)
Br(1) 0.0505(10) 0.059(1) 0.057(1) 0.0327(9) 0.0157(9) 0.0026(10)
O(3) 0.070(8) 0.033(6) 0.07(1) 0.002(3) -0.006(8) -0.009(7)
O(5) 0.058(8) 0.032(4) 0.046(8) -0.006(4) -0.006(6) -0.002(6)
O(6) 0.061(8) 0.070(9) 0.044(8) 0.036(7) -0.018(6) 0.029(7)
O(7) 0.056(8) 0.046(8) 0.09(1) 0.017(7) -0.015(8) -0.022(9)
O(8) 0.10(1) 0.027(6) 0.06(1) -0.023(4) 0.030(9) 0.000(6)
O(9) 0.034(6) 0.082(10) 0.051(5) 0.033(6) -0.016(3) -0.017(3)
O(11) 0.067(9) 0.09(1) 0.066(10) 0.058(9) 0.027(8) 0.013(9)
N(1) 0.023(5) 0.033(4) 0.025(6) 0.008(3) -0.002(4) 0.011(6)
C(2) 0.06(1) 0.09(1) 0.010(7) 0.05(1) 0.007(6) 0.007(8)
C(3) 0.054(8) 0.029(6) 0.031(9) 0.013(3) 0.017(7) 0.007(6)
C(4) 0.029(8) 0.13(2) 0.023(8) 0.03(1) 0.018(7) 0.03(1)
C(5) 0.063(9) 0.019(4) 0.020(8) 0.022(3) -0.006(7) 0.001(6)
C(6) 0.031(7) 0.023(7) 0.032(6) 0.018(6) 0.000(5) -0.007(6)
C(8) 0.042(8) 0.031(6) 0.032(9) 0.000(4) 0.011(7) -0.008(7)
C(9) 0.021(6) 0.038(9) 0.048(9) 0.012(6) -0.001(4) -0.002(7)

loop_
_atom_site_label
_atom_site_fract_x
_atom_site_fract_y
_atom_site_fract_z
_atom_site_U_iso_or_equiv
_atom_site_thermal_displace_type
_atom_site_calc_flag
_atom_site_calc_attached_atom
Os(1) -0.07738(8) 0.23342(7) 0.64229(4) 0.0290(2) Uani ? ?
Os(2) 0.14433(7) 0.13929(6) 0.77746(4) 0.0271(2) Uani ? ?
Os(3) -0.09530(7) 0.23640(7) 0.85666(4) 0.0279(2) Uani ? ?
Os(4) 0.26976(7) 0.47980(6) 0.77113(4) 0.0269(2) Uani ? ?
Br(1) -0.2909(2) 0.3723(2) 0.8666(2) 0.0517(6) Uani ? ?
O(1) -0.271(2) 0.391(2) 0.520(1) 0.087(5) Uani ? ?
O(2) 0.081(2) 0.184(2) 0.479(1) 0.069(4) Uani ? ?
O(3) -0.394(2) -0.079(2) 0.585(1) 0.067(4) Uani ? ?
O(4) 0.338(2) 0.090(2) 0.632(1) 0.064(4) Uani ? ?
O(5) -0.135(2) -0.193(1) 0.725(1) 0.057(3) Uani ? ?
O(6) 0.375(2) 0.063(2) 0.9455(10) 0.060(4) Uani ? ?
O(7) -0.028(2) 0.229(2) 1.0720(3) 0.071(5) Uani ? ?
O(8) -0.393(2) -0.082(1) 0.823(1) 0.076(4) Uani ? ?
O(9) 0.597(1) 0.646(2) 0.938(1) 0.058(3) Uani ? ?
O(10) 0.238(2) 0.768(2) 0.710(1) 0.064(4) Uani ? ?
O(11) 0.484(2) 0.470(2) 0.625(1) 0.066(5) Uani ? ?
N(1) 0.112(1) 0.462(1) 0.8722(9) 0.030(3) Uani ? ?
C(1) -0.199(2) 0.329(2) 0.566(1) 0.042(4) Uani ? ?
C(2) 0.023(2) 0.197(2) 0.541(1) 0.046(5) Uani ? ?
C(3) -0.269(2) 0.038(2) 0.607(1) 0.038(4) Uani ? ?
C(4) 0.267(2) 0.115(3) 0.687(1) 0.057(6) Uani ? ?
C(5) -0.036(2) -0.068(2) 0.740(1) 0.035(3) Uani ? ?
C(6) 0.291(2) 0.092(2) 0.884(1) 0.028(3) Uani ? ?
C(7) -0.055(2) 0.230(2) 0.9984(7) 0.029(3) Uani ? ?
C(8) -0.279(2) 0.038(2) 0.835(1) 0.040(4) Uani ? ?
C(9) 0.473(2) 0.583(2) 0.873(1) 0.038(4) Uani ? ?
C(10) 0.246(2) 0.657(2) 0.734(1) 0.050(4) Uani ? ?
C(11) 0.410(2) 0.482(2) 0.678(1) 0.048(4) Uani ? ?
H(1) 0.0669 0.5244 0.8620 0.0357 Uani ? ?
H(2) 0.1770 0.4842 0.9299 0.0357 Uani ? ?
H(3) -0.2289 0.1986 0.7374 0.0608 Uani ? ?
H(4) -0.0099 0.1066 0.8702 0.0608 Uani ? ?
H(5) 0.1307 0.4378 0.6536 0.0608 Uani ? ?
H(6) 0.3497 0.3458 0.7864 0.0608 Uani ? ?

loop_
_atom_type_symbol
_atom_type_oxidation_number
_atom_type_number_in_cell
_atom_type_scat_dispersion_real
_atom_type_scat_dispersion_imag
_atom_type_scat_source
Os 0 8 -1.216 7.603 'International Tables'
N 0 2 0.006 0.003 'International Tables'
C 0 22 0.003 0.002 'International Tables'
O 0 22 0.011 0.006 'International Tables'
H 0 12 0.000 0.000 'International Tables'
Br 0 2 -0.290 2.459 'International Tables'

loop_
_geom_angle_atom_site_label_1
_geom_angle_atom_site_label_2
_geom_angle_atom_site_label_3
_geom_angle
_geom_angle_site_symmetry_1
_geom_angle_site_symmetry_2
_geom_angle_site_symmetry_3
_geom_angle_publ_flag
Os(2) Os(1) Os(3) 60.82(3) ? ? ? yes
Os(2) Os(1) Os(4) 61.82(3) ? ? ? yes
Os(2) Os(1) C(1) 170.0(9) ? ? ? yes
Os(2) Os(1) C(2) 89.1(7) ? ? ? yes
Os(2) Os(1) C(3) 95.4(8) ? ? ? yes
Os(3) Os(1) Os(4) 71.23(3) ? ? ? yes
Os(3) Os(1) C(1) 115.3(9) ? ? ? yes
Os(3) Os(1) C(2) 149.9(7) ? ? ? yes
Os(3) Os(1) C(3) 91.1(8) ? ? ? yes
Os(4) Os(1) C(1) 108.5(9) ? ? ? yes
Os(4) Os(1) C(2) 95.1(9) ? ? ? yes
Os(4) Os(1) C(3) 155.8(8) ? ? ? yes
C(1) Os(1) C(2) 94(1) ? ? ? yes
C(1) Os(1) C(3) 93(1) ? ? ? yes
C(2) Os(1) C(3) 92(1) ? ? ? yes
Os(1) Os(2) Os(3) 63.25(3) ? ? ? yes
Os(1) Os(2) Os(4) 63.01(3) ? ? ? yes
Os(1) Os(2) C(4) 95.1(8) ? ? ? yes
Os(1) Os(2) C(5) 88.4(7) ? ? ? yes
Os(1) Os(2) C(6) 171.9(6) ? ? ? yes
Os(3) Os(2) Os(4) 72.61(3) ? ? ? yes
Os(3) Os(2) C(4) 157.8(9) ? ? ? yes
Os(3) Os(2) C(5) 91.5(8) ? ? ? yes
Os(3) Os(2) C(6) 109.3(7) ? ? ? yes
Os(4) Os(2) C(4) 93(1) ? ? ? yes
Os(4) Os(2) C(5) 151.1(7) ? ? ? yes
Os(4) Os(2) C(6) 112.7(7) ? ? ? yes
C(4) Os(2) C(5) 92(1) ? ? ? yes
C(4) Os(2) C(6) 92(1) ? ? ? yes
C(5) Os(2) C(6) 95.1(10) ? ? ? yes
Os(1) Os(3) Os(2) 55.93(3) ? ? ? yes
Os(1) Os(3) Br(1) 103.53(9) ? ? ? yes
Os(1) Os(3) N(1) 82.7(6) ? ? ? yes
Os(1) Os(3) C(7) 166.0(6) ? ? ? yes
Os(1) Os(3) C(8) 94.2(8) ? ? ? yes
Os(2) Os(3) Br(1) 157.95(9) ? ? ? yes
Os(2) Os(3) N(1) 84.2(5) ? ? ? yes
Os(2) Os(3) C(7) 110.3(6) ? ? ? yes
Os(2) Os(3) C(8) 94.5(8) ? ? ? yes
Br(1) Os(3) N(1) 85.2(5) ? ? ? yes
Br(1) Os(3) C(7) 89.7(7) ? ? ? yes
Br(1) Os(3) C(8) 95.1(8) ? ? ? yes
N(1) Os(3) C(7) 93.9(9) ? ? ? yes
N(1) Os(3) C(8) 176.8(10) ? ? ? yes
C(7) Os(3) C(8) 89(1) ? ? ? yes
Os(1) Os(4) Os(2) 55.17(3) ? ? ? yes
Os(1) Os(4) N(1) 82.5(5) ? ? ? yes
Os(1) Os(4) C(9) 162.7(9) ? ? ? yes
Os(1) Os(4) C(10) 100.2(9) ? ? ? yes
Os(1) Os(4) C(11) 95.4(9) ? ? ? yes
Os(2) Os(4) N(1) 83.1(5) ? ? ? yes
Os(2) Os(4) C(9) 108.6(8) ? ? ? yes
Os(2) Os(4) C(10) 155.0(9) ? ? ? yes
Os(2) Os(4) C(11) 93.2(9) ? ? ? yes
N(1) Os(4) C(9) 90.0(10) ? ? ? yes
N(1) Os(4) C(10) 90(1) ? ? ? yes
N(1) Os(4) C(11) 176(1) ? ? ? yes
C(9) Os(4) C(10) 95(1) ? ? ? yes
C(9) Os(4) C(11) 91(1) ? ? ? yes
C(10) Os(4) C(11) 93(1) ? ? ? yes
Os(3) N(1) Os(4) 112.3(9) ? ? ? yes
Os(1) C(1) O(1) 178(2) ? ? ? yes
Os(1) C(2) O(2) 175(2) ? ? ? yes
Os(1) C(3) O(3) 176(2) ? ? ? yes
Os(2) C(4) O(4) 175(3) ? ? ? yes
Os(2) C(5) O(5) 174(2) ? ? ? yes
Os(2) C(6) O(6) 178(2) ? ? ? yes
Os(3) C(7) O(7) 177(2) ? ? ? yes
Os(3) C(8) O(8) 178(2) ? ? ? yes
Os(4) C(9) O(9) 178(2) ? ? ? yes
Os(4) C(10) O(10) 177(2) ? ? ? yes
Os(4) C(11) O(11) 174(2) ? ? ? yes
Os(2) Os(1) H(3) 88.16 ? ? ? yes
Os(2) Os(1) H(5) 88.99 ? ? ? yes
Os(3) Os(1) H(3) 32.77 ? ? ? yes
Os(3) Os(1) H(5) 99.46 ? ? ? yes
Os(4) Os(1) H(3) 99.80 ? ? ? yes
Os(4) Os(1) H(5) 32.30 ? ? ? yes
C(1) Os(1) H(3) 91.51 ? ? ? yes
C(1) Os(1) H(5) 82.58 ? ? ? yes
C(2) Os(1) H(3) 161.45 ? ? ? yes
C(2) Os(1) H(5) 77.94 ? ? ? yes
C(3) Os(1) H(3) 69.58 ? ? ? yes
C(3) Os(1) H(5) 169.37 ? ? ? yes
H(3) Os(1) H(5) 120.34 ? ? ? yes
Os(1) Os(2) H(4) 90.53 ? ? ? yes
Os(1) Os(2) H(6) 89.71 ? ? ? yes
Os(3) Os(2) H(4) 32.76 ? ? ? yes
Os(3) Os(2) H(6) 100.16 ? ? ? yes
Os(4) Os(2) H(4) 100.93 ? ? ? yes
Os(4) Os(2) H(6) 32.01 ? ? ? yes
C(4) Os(2) H(4) 165.13 ? ? ? yes
C(4) Os(2) H(6) 73.49 ? ? ? yes
C(5) Os(2) H(4) 73.68 ? ? ? yes
C(5) Os(2) H(6) 165.84 ? ? ? yes
C(6) Os(2) H(4) 83.49 ? ? ? yes
C(6) Os(2) H(6) 88.59 ? ? ? yes
H(4) Os(2) H(6) 120.39 ? ? ? yes
Os(1) Os(3) H(3) 38.67 ? ? ? yes
Os(1) Os(3) H(4) 89.74 ? ? ? yes
Os(2) Os(3) H(3) 88.65 ? ? ? yes
Os(2) Os(3) H(4) 39.83 ? ? ? yes
Br(1) Os(3) H(3) 76.04 ? ? ? yes
Br(1) Os(3) H(4) 161.07 ? ? ? yes
N(1) Os(3) H(3) 106.92 ? ? ? yes
N(1) Os(3) H(4) 110.15 ? ? ? yes
C(7) Os(3) H(3) 153.36 ? ? ? yes
C(7) Os(3) H(4) 78.65 ? ? ? yes
C(8) Os(3) H(3) 70.16 ? ? ? yes
C(8) Os(3) H(4) 70.17 ? ? ? yes
H(3) Os(3) H(4) 108.34 ? ? ? yes
Os(1) Os(4) H(5) 38.71 ? ? ? yes
Os(1) Os(4) H(6) 88.83 ? ? ? yes
Os(2) Os(4) H(5) 88.29 ? ? ? yes
Os(2) Os(4) H(6) 39.53 ? ? ? yes
N(1) Os(4) H(5) 106.78 ? ? ? yes
N(1) Os(4) H(6) 108.72 ? ? ? yes
C(9) Os(4) H(5) 157.78 ? ? ? yes
C(9) Os(4) H(6) 78.81 ? ? ? yes
C(10) Os(4) H(5) 70.63 ? ? ? yes
C(10) Os(4) H(6) 160.09 ? ? ? yes
C(11) Os(4) H(5) 72.98 ? ? ? yes
C(11) Os(4) H(6) 68.11 ? ? ? yes
H(5) Os(4) H(6) 108.30 ? ? ? yes
Os(3) N(1) H(1) 108.75 ? ? ? yes
Os(3) N(1) H(2) 108.75 ? ? ? yes
Os(4) N(1) H(1) 108.76 ? ? ? yes
Os(4) N(1) H(2) 108.76 ? ? ? yes
H(1) N(1) H(2) 109.46 ? ? ? yes

loop_
_geom_bond_atom_site_label_1
_geom_bond_atom_site_label_2
_geom_bond_distance
_geom_bond_site_symmetry_1
_geom_bond_site_symmetry_2
_geom_bond_publ_flag
Os(1) Os(2) 2.828(1) ? ? yes
Os(1) Os(3) 3.049(1) ? ? yes
Os(1) Os(4) 3.070(1) ? ? yes
Os(1) C(1) 1.86(3) ? ? yes
Os(1) C(2) 1.91(2) ? ? yes
Os(1) C(3) 1.89(3) ? ? yes
Os(2) Os(3) 2.981(1) ? ? yes
Os(2) Os(4) 3.037(1) ? ? yes
Os(2) C(4) 1.88(3) ? ? yes
Os(2) C(5) 1.94(3) ? ? yes
Os(2) C(6) 1.93(2) ? ? yes
Os(3) Br(1) 2.544(3) ? ? yes
Os(3) N(1) 2.15(2) ? ? yes
Os(3) C(7) 1.95(1) ? ? yes
Os(3) C(8) 1.89(3) ? ? yes
Os(4) N(1) 2.13(2) ? ? yes
Os(4) C(9) 1.87(3) ? ? yes
Os(4) C(10) 1.88(3) ? ? yes
Os(4) C(11) 1.96(3) ? ? yes
O(1) C(1) 1.15(4) ? ? yes
O(2) C(2) 1.12(3) ? ? yes
O(3) C(3) 1.17(3) ? ? yes
O(4) C(4) 1.16(3) ? ? yes
O(5) C(5) 1.14(3) ? ? yes
O(6) C(6) 1.13(3) ? ? yes
O(7) C(7) 1.01(1) ? ? yes
O(8) C(8) 1.15(3) ? ? yes
O(9) C(9) 1.16(3) ? ? yes
O(10) C(10) 1.16(3) ? ? yes
O(11) C(11) 1.12(3) ? ? yes
Os(1) H(3) 2.010 ? ? yes
Os(1) H(5) 2.031 ? ? yes
Os(2) H(4) 2.001 ? ? yes
Os(2) H(6) 2.038 ? ? yes
Os(3) H(3) 1.741 ? ? yes
Os(3) H(4) 1.691 ? ? yes
Os(4) H(5) 1.735 ? ? yes
Os(4) H(6) 1.697 ? ? yes
N(1) H(1) 0.840 ? ? yes
N(1) H(2) 0.840 ? ? yes
